data_1562743
loop_
_publ_author_name
'Wang, Xing'
'Peng, Xia'
'Tang, Chunping'
'Zhou, Shuaizhen'
'Ke, Chang-Qiang'
'Liu, Yueling'
'Yao, Sheng'
'Ai, Jing'
'Ye, Yang'

_publ_section_title
;
 Anti-inflammatory Eudesmane Sesquiterpenoids from <i>Artemisia
 hedinii</i>.
;
_journal_issue 5
_journal_name_full 'Journal of natural products'
_journal_page_first 1626
_journal_page_last 1637
_journal_paper_doi 10.1021/acs.jnatprod.1c00177
_journal_volume 84
_journal_year 2021
_chemical_absolute_configuration rmad
_chemical_formula_moiety 'C17 H24 O5'
_chemical_formula_sum 'C17 H24 O5'
_chemical_formula_weight 308.36
_space_group_crystal_system monoclinic
_space_group_IT_number 4
_space_group_name_Hall 'P 2yb'
_space_group_name_H-M_alt 'P 1 21 1'
_atom_sites_solution_hydrogens geom
_atom_sites_solution_primary dual
_audit_creation_date 2020-10-09
_audit_creation_method
;
Olex2 1.2
(compiled 2018.05.29 svn.r3508 for OlexSys, GUI svn.r5506)
;
_cell_angle_alpha 90
_cell_angle_beta 94.406(2)
_cell_angle_gamma 90
_cell_formula_units_Z 4
_cell_length_a 5.9932(2)
_cell_length_b 14.6831(7)
_cell_length_c 19.3382(7)
_cell_measurement_reflns_used 3206
_cell_measurement_temperature 170(2)
_cell_measurement_theta_max 74.765
_cell_measurement_theta_min 3.784
_cell_volume 1696.71(12)
_computing_cell_refinement 'SAINT V8.40A (?, 2016)'
_computing_data_reduction 'SAINT V8.40A (?, 2016)'
_computing_molecular_graphics 'Olex2 (Dolomanov et al., 2009)'
_computing_publication_material 'Olex2 (Dolomanov et al., 2009)'
_computing_structure_refinement 'ShelXL (Sheldrick, 2015)'
_computing_structure_solution 'ShelXT (Sheldrick, 2015)'
_diffrn_ambient_temperature 170.0
_diffrn_measured_fraction_theta_full 0.995
_diffrn_measured_fraction_theta_max 0.986
_diffrn_measurement_device_type 'Bruker D8 VENTURE'
_diffrn_measurement_method '\f and \w scans'
_diffrn_radiation_type CuK\a
_diffrn_radiation_wavelength 1.54178
_diffrn_reflns_av_R_equivalents 0.0463
_diffrn_reflns_av_unetI/netI 0.0449
_diffrn_reflns_Laue_measured_fraction_full 0.995
_diffrn_reflns_Laue_measured_fraction_max 0.986
_diffrn_reflns_limit_h_max 7
_diffrn_reflns_limit_h_min -7
_diffrn_reflns_limit_k_max 15
_diffrn_reflns_limit_k_min -18
_diffrn_reflns_limit_l_max 23
_diffrn_reflns_limit_l_min -24
_diffrn_reflns_number 19856
_diffrn_reflns_point_group_measured_fraction_full 0.961
_diffrn_reflns_point_group_measured_fraction_max 0.936
_diffrn_reflns_theta_full 67.679
_diffrn_reflns_theta_max 74.724
_diffrn_reflns_theta_min 2.291
_diffrn_standards_number 0
_exptl_absorpt_coefficient_mu 0.722
_exptl_absorpt_correction_T_max 0.7538
_exptl_absorpt_correction_T_min 0.6626
_exptl_absorpt_correction_type multi-scan
_exptl_absorpt_process_details
'SADABS-2016/2 (Bruker,2016/2) was used for absorption correction. wR2(int) was 0.1328 before and 0.0654 after correction. The Ratio of minimum to maximum transmission is 0.8790. The \l/2 correction factor is Not present.'
_exptl_crystal_colour colourless
_exptl_crystal_colour_primary colourless
_exptl_crystal_density_diffrn 1.207
_exptl_crystal_description block
_exptl_crystal_F_000 664
_exptl_crystal_size_max 0.15
_exptl_crystal_size_mid 0.08
_exptl_crystal_size_min 0.05
_refine_diff_density_max 0.205
_refine_diff_density_min -0.162
_refine_diff_density_rms 0.037
_refine_ls_abs_structure_details
;
 Flack x determined using 2357 quotients [(I+)-(I-)]/[(I+)+(I-)]
 (Parsons, Flack and Wagner, Acta Cryst. B69 (2013) 249-259).
;
_refine_ls_abs_structure_Flack 0.10(9)
_refine_ls_extinction_method none
_refine_ls_goodness_of_fit_ref 1.049
_refine_ls_hydrogen_treatment constr
_refine_ls_matrix_type full
_refine_ls_number_parameters 405
_refine_ls_number_reflns 6524
_refine_ls_number_restraints 1
_refine_ls_restrained_S_all 1.049
_refine_ls_R_factor_all 0.0442
_refine_ls_R_factor_gt 0.0378
_refine_ls_shift/su_max 0.001
_refine_ls_shift/su_mean 0.000
_refine_ls_structure_factor_coef Fsqd
_refine_ls_weighting_details 'w=1/[\s^2^(Fo^2^)+(0.0424P)^2^+0.1549P] where P=(Fo^2^+2Fc^2^)/3'
_refine_ls_weighting_scheme calc
_refine_ls_wR_factor_gt 0.0892
_refine_ls_wR_factor_ref 0.0938
_reflns_Friedel_coverage 0.824
_reflns_Friedel_fraction_full 0.925
_reflns_Friedel_fraction_max 0.882
_reflns_number_gt 5865
_reflns_number_total 6524
_reflns_threshold_expression 'I > 2\s(I)'
_cod_data_source_file np1c00177_si_004.cif
_cod_data_source_block cu_22020775_0m
_cod_depositor_comments 'Adding full bibliography for 1562743--1562751.cif.'
_cod_database_code 1562743
_shelx_shelxl_version_number 2018/3
_shelx_space_group_comment
;
The symmetry employed for this shelxl refinement is uniquely defined
by the following loop, which should always be used as a source of
symmetry information in preference to the above space-group names.
They are only intended as comments.
;
_shelx_estimated_absorpt_t_max 0.965
_shelx_estimated_absorpt_t_min 0.899
_olex2_refinement_description
;
1. Fixed Uiso
 At 1.2 times of:
  All C(H) groups, All C(H,H) groups
 At 1.5 times of:
  All C(H,H,H) groups, All O(H) groups
2.a Ternary CH refined with riding coordinates:
 C22(H22), C7(H7), C9(H9), C24(H24)
2.b Secondary CH2 refined with riding coordinates:
 C21(H21A,H21B), C23(H23A,H23B), C6(H6A,H6B), C16(H16A,H16B), C8(H8A,H8B),
 C1(H1A,H1B), C18(H18A,H18B), C3(H3A,H3B), C2(H2A,H2B), C17(H17A,H17B)
2.c X=CH2 refined with riding coordinates:
 C30(H30A,H30B), C15(H15A,H15B), C28(H28A,H28B), C13(H13A,H13B)
2.d Idealised Me refined as rotating group:
 C29(H29A,H29B,H29C), C14(H14A,H14B,H14C), C4'(H4'A,H4'B,H4'C), C2'(H2'A,H2'B,
 H2'C)
2.e Idealised tetrahedral OH refined as rotating group:
 O5(H5), O8(H8), O10(H10), O1(H1)
;
_olex2_submission_special_instructions 'No special instructions were received'

loop_
_space_group_symop_operation_xyz
'x, y, z'
'-x, y+1/2, -z'

loop_
_atom_site_label
_atom_site_type_symbol
_atom_site_fract_x
_atom_site_fract_y
_atom_site_fract_z
_atom_site_U_iso_or_equiv
_atom_site_adp_type
_atom_site_occupancy
_atom_site_site_symmetry_order
_atom_site_calc_flag
_atom_site_refinement_flags_posn
_atom_site_refinement_flags_adp
_atom_site_refinement_flags_occupancy
_atom_site_disorder_assembly
_atom_site_disorder_group
O6 O 0.8036(3) 0.26886(12) 0.58979(9) 0.0276(4) Uani 1 1 d . . . . .
O3 O 0.1540(3) 0.51326(13) 0.90180(9) 0.0300(4) Uani 1 1 d . . . . .
O5 O 0.1480(3) 0.78290(12) 0.97024(8) 0.0259(4) Uani 1 1 d . . . . .
H5 H 0.163605 0.837164 0.983493 0.039 Uiso 1 1 calc GR . . . .
O8 O 0.8359(3) 0.53998(12) 0.53317(9) 0.0267(4) Uani 1 1 d . . . . .
H8 H 0.824962 0.594043 0.519115 0.040 Uiso 1 1 calc GR . . . .
O10 O 0.2331(3) 0.46953(16) 0.27911(9) 0.0357(4) Uani 1 1 d . . . . .
H10 H 0.266157 0.505176 0.247497 0.053 Uiso 1 1 calc GR . . . .
O7 O 1.0570(3) 0.22039(14) 0.51825(10) 0.0349(4) Uani 1 1 d . . . . .
O2 O 0.3474(3) 0.58236(14) 1.17540(9) 0.0328(4) Uani 1 1 d . . . . .
O4 O -0.0939(3) 0.46178(15) 0.97377(11) 0.0411(5) Uani 1 1 d . . . . .
O1 O 0.6998(4) 0.5977(2) 1.21987(11) 0.0516(6) Uani 1 1 d . . . . .
H1 H 0.647197 0.573723 1.254527 0.077 Uiso 1 1 calc GR . . . .
O9 O 0.5483(4) 0.5240(2) 0.33012(11) 0.0605(8) Uani 1 1 d . . . . .
C26 C 0.3571(4) 0.41236(19) 0.39079(12) 0.0285(5) Uani 1 1 d . . . . .
C3' C 0.9590(4) 0.21160(17) 0.57016(12) 0.0250(5) Uani 1 1 d . . . . .
C25 C 0.6865(4) 0.42303(17) 0.60261(11) 0.0222(4) Uani 1 1 d . . . . .
C22 C 0.5303(4) 0.42373(17) 0.45177(11) 0.0252(5) Uani 1 1 d . . . . .
H22 H 0.671232 0.445945 0.432935 0.030 Uiso 1 1 calc R . . . .
C21 C 0.4537(4) 0.49747(17) 0.50168(12) 0.0239(5) Uani 1 1 d . . . . .
H21A H 0.426384 0.555190 0.475954 0.029 Uiso 1 1 calc R . . . .
H21B H 0.311381 0.478376 0.520094 0.029 Uiso 1 1 calc R . . . .
C20 C 0.6296(4) 0.51317(17) 0.56189(11) 0.0216(4) Uani 1 1 d . . . . .
C12 C 0.5415(4) 0.60355(19) 1.16865(12) 0.0291(5) Uani 1 1 d . . . . .
C7 C 0.4459(4) 0.65849(17) 1.04445(11) 0.0230(5) Uani 1 1 d . . . . .
H7 H 0.312210 0.683410 1.065961 0.028 Uiso 1 1 calc R . . . .
C10 C 0.2759(4) 0.66821(18) 0.89406(11) 0.0233(5) Uani 1 1 d . . . . .
C27 C 0.3887(4) 0.4732(2) 0.33061(12) 0.0304(5) Uani 1 1 d . . . . .
C11 C 0.6229(4) 0.63731(19) 1.10253(12) 0.0270(5) Uani 1 1 d . . . . .
C23 C 0.5859(4) 0.33455(18) 0.49058(12) 0.0269(5) Uani 1 1 d . . . . .
H23A H 0.448579 0.309104 0.508478 0.032 Uiso 1 1 calc R . . . .
H23B H 0.644732 0.289513 0.458499 0.032 Uiso 1 1 calc R . . . .
C6 C 0.5267(4) 0.73127(17) 0.99533(12) 0.0236(5) Uani 1 1 d . . . . .
H6A H 0.567712 0.787104 1.022056 0.028 Uiso 1 1 calc R . . . .
H6B H 0.662094 0.709002 0.974371 0.028 Uiso 1 1 calc R . . . .
C5 C 0.3462(4) 0.75414(17) 0.93784(11) 0.0222(5) Uani 1 1 d . . . . .
C16 C 0.8807(4) 0.44176(19) 0.65758(13) 0.0306(5) Uani 1 1 d . . . . .
H16A H 0.914166 0.385421 0.684533 0.037 Uiso 1 1 calc R . . . .
H16B H 1.015894 0.458062 0.633908 0.037 Uiso 1 1 calc R . . . .
C9 C 0.2000(4) 0.59472(17) 0.94394(11) 0.0233(5) Uani 1 1 d . . . . .
H9 H 0.058210 0.615137 0.963239 0.028 Uiso 1 1 calc R . . . .
C8 C 0.3716(4) 0.57242(18) 1.00382(12) 0.0257(5) Uani 1 1 d . . . . .
H8A H 0.503752 0.543265 0.985411 0.031 Uiso 1 1 calc R . . . .
H8B H 0.305876 0.528641 1.035460 0.031 Uiso 1 1 calc R . . . .
C24 C 0.7591(4) 0.35263(16) 0.55035(11) 0.0239(5) Uani 1 1 d . . . . .
H24 H 0.900906 0.373689 0.531376 0.029 Uiso 1 1 calc R . . . .
C30 C 0.3701(5) 0.6256(2) 0.61211(13) 0.0320(5) Uani 1 1 d . . . . .
H30A H 0.339743 0.668554 0.646906 0.038 Uiso 1 1 calc R . . . .
H30B H 0.258130 0.611241 0.576331 0.038 Uiso 1 1 calc R . . . .
C1' C 0.0035(4) 0.45410(18) 0.92174(13) 0.0311(5) Uani 1 1 d . . . . .
C4 C 0.4125(4) 0.82903(18) 0.88904(12) 0.0272(5) Uani 1 1 d . . . . .
C19 C 0.5687(4) 0.58578(18) 0.61347(11) 0.0258(5) Uani 1 1 d . . . . .
C15 C 0.6166(5) 0.8649(2) 0.89115(14) 0.0340(6) Uani 1 1 d . . . . .
H15A H 0.650896 0.909757 0.858194 0.041 Uiso 1 1 calc R . . . .
H15B H 0.728157 0.845648 0.925612 0.041 Uiso 1 1 calc R . . . .
C1 C 0.0778(5) 0.69517(19) 0.84240(13) 0.0317(6) Uani 1 1 d . . . . .
H1A H 0.031926 0.641559 0.813682 0.038 Uiso 1 1 calc R . . . .
H1B H -0.050679 0.713061 0.868676 0.038 Uiso 1 1 calc R . . . .
C29 C 0.4820(4) 0.38748(19) 0.63820(13) 0.0291(5) Uani 1 1 d . . . . .
H29A H 0.428517 0.434969 0.668467 0.044 Uiso 1 1 calc GR . . . .
H29B H 0.524943 0.333489 0.665897 0.044 Uiso 1 1 calc GR . . . .
H29C H 0.362557 0.371385 0.602847 0.044 Uiso 1 1 calc GR . . . .
C18 C 0.7539(5) 0.6057(2) 0.66900(13) 0.0346(6) Uani 1 1 d . . . . .
H18A H 0.700088 0.650054 0.702522 0.042 Uiso 1 1 calc R . . . .
H18B H 0.882624 0.633205 0.647510 0.042 Uiso 1 1 calc R . . . .
C14 C 0.4715(5) 0.6322(2) 0.85479(13) 0.0313(5) Uani 1 1 d . . . . .
H14A H 0.536706 0.682418 0.829742 0.047 Uiso 1 1 calc GR . . . .
H14B H 0.416513 0.585257 0.821707 0.047 Uiso 1 1 calc GR . . . .
H14C H 0.585777 0.605968 0.887911 0.047 Uiso 1 1 calc GR . . . .
C4' C 0.9963(6) 0.1348(2) 0.62001(16) 0.0417(7) Uani 1 1 d . . . . .
H4'A H 1.131156 0.146505 0.650628 0.063 Uiso 1 1 calc GR . . . .
H4'B H 1.015136 0.078057 0.594367 0.063 Uiso 1 1 calc GR . . . .
H4'C H 0.867002 0.129144 0.647836 0.063 Uiso 1 1 calc GR . . . .
C3 C 0.2268(5) 0.8563(2) 0.83576(14) 0.0361(6) Uani 1 1 d . . . . .
H3A H 0.284707 0.901198 0.803392 0.043 Uiso 1 1 calc R . . . .
H3B H 0.104812 0.885622 0.859379 0.043 Uiso 1 1 calc R . . . .
C2 C 0.1341(6) 0.7736(2) 0.79480(14) 0.0412(7) Uani 1 1 d . . . . .
H2A H -0.002532 0.791678 0.766057 0.049 Uiso 1 1 calc R . . . .
H2B H 0.246014 0.752641 0.763224 0.049 Uiso 1 1 calc R . . . .
C17 C 0.8292(5) 0.5182(2) 0.70723(13) 0.0385(7) Uani 1 1 d . . . . .
H17A H 0.964549 0.531160 0.738280 0.046 Uiso 1 1 calc R . . . .
H17B H 0.709849 0.497890 0.736391 0.046 Uiso 1 1 calc R . . . .
C28 C 0.1843(6) 0.3567(3) 0.38814(14) 0.0446(8) Uani 1 1 d . . . . .
H28A H 0.081680 0.355571 0.348195 0.054 Uiso 1 1 calc R . . . .
H28B H 0.162420 0.317565 0.426175 0.054 Uiso 1 1 calc R . . . .
C13 C 0.8409(5) 0.6448(3) 1.09781(15) 0.0455(8) Uani 1 1 d . . . . .
H13A H 0.941971 0.628836 1.136146 0.055 Uiso 1 1 calc R . . . .
H13B H 0.896605 0.666248 1.056095 0.055 Uiso 1 1 calc R . . . .
C2' C -0.0278(7) 0.3764(2) 0.87164(17) 0.0508(8) Uani 1 1 d . . . . .
H2'A H -0.138724 0.393170 0.833923 0.076 Uiso 1 1 calc GR . . . .
H2'B H -0.080103 0.322673 0.895776 0.076 Uiso 1 1 calc GR . . . .
H2'C H 0.115047 0.362485 0.852481 0.076 Uiso 1 1 calc GR . . . .

loop_
_atom_site_aniso_label
_atom_site_aniso_U_11
_atom_site_aniso_U_22
_atom_site_aniso_U_33
_atom_site_aniso_U_23
_atom_site_aniso_U_13
_atom_site_aniso_U_12
O6 0.0331(9) 0.0230(10) 0.0273(8) 0.0061(7) 0.0054(7) 0.0056(7)
O3 0.0399(10) 0.0229(9) 0.0273(8) -0.0032(7) 0.0032(7) -0.0070(7)
O5 0.0279(8) 0.0226(9) 0.0274(8) -0.0022(7) 0.0029(6) 0.0029(7)
O8 0.0283(8) 0.0231(9) 0.0288(8) 0.0014(7) 0.0040(6) -0.0026(7)
O10 0.0419(10) 0.0434(12) 0.0204(8) 0.0043(8) -0.0052(7) -0.0087(9)
O7 0.0398(10) 0.0268(10) 0.0398(10) 0.0021(8) 0.0135(8) 0.0054(8)
O2 0.0327(9) 0.0397(11) 0.0255(8) 0.0062(7) -0.0010(7) -0.0051(8)
O4 0.0432(11) 0.0321(11) 0.0495(11) 0.0015(9) 0.0132(9) -0.0078(9)
O1 0.0455(12) 0.0771(18) 0.0297(9) 0.0226(10) -0.0145(8) -0.0254(12)
O9 0.0646(15) 0.0793(19) 0.0339(10) 0.0274(11) -0.0204(10) -0.0437(14)
C26 0.0371(13) 0.0281(14) 0.0200(10) -0.0010(9) 0.0003(9) -0.0043(10)
C3' 0.0262(11) 0.0206(12) 0.0280(11) -0.0005(9) -0.0007(9) 0.0015(9)
C25 0.0242(10) 0.0227(12) 0.0195(9) 0.0009(8) 0.0007(8) 0.0034(9)
C22 0.0318(12) 0.0244(13) 0.0190(10) 0.0007(9) -0.0009(8) -0.0029(10)
C21 0.0287(12) 0.0219(12) 0.0205(10) 0.0019(8) -0.0014(8) 0.0004(9)
C20 0.0236(11) 0.0213(12) 0.0198(10) 0.0005(8) 0.0017(8) -0.0010(9)
C12 0.0352(13) 0.0267(13) 0.0241(11) 0.0022(9) -0.0052(9) -0.0036(10)
C7 0.0245(11) 0.0244(13) 0.0200(10) 0.0011(8) 0.0007(8) 0.0014(9)
C10 0.0286(11) 0.0236(12) 0.0173(10) -0.0007(9) 0.0001(8) -0.0011(9)
C27 0.0378(14) 0.0319(14) 0.0210(11) 0.0008(10) -0.0024(9) -0.0078(11)
C11 0.0291(12) 0.0305(13) 0.0211(10) 0.0009(9) -0.0004(9) 0.0016(10)
C23 0.0351(13) 0.0222(13) 0.0232(10) -0.0006(9) 0.0005(9) -0.0007(10)
C6 0.0246(11) 0.0238(13) 0.0222(10) 0.0010(9) 0.0001(8) -0.0022(9)
C5 0.0258(11) 0.0218(12) 0.0192(10) -0.0006(8) 0.0019(8) 0.0012(9)
C16 0.0311(12) 0.0322(15) 0.0270(11) -0.0026(10) -0.0076(9) 0.0082(10)
C9 0.0268(11) 0.0208(12) 0.0220(10) -0.0011(9) 0.0000(8) -0.0015(9)
C8 0.0302(12) 0.0240(13) 0.0228(11) 0.0026(9) 0.0008(9) -0.0005(9)
C24 0.0299(12) 0.0187(12) 0.0232(10) 0.0028(9) 0.0040(9) 0.0014(9)
C30 0.0378(13) 0.0292(14) 0.0291(12) -0.0033(10) 0.0033(10) 0.0062(11)
C1' 0.0372(13) 0.0216(13) 0.0333(12) 0.0041(10) -0.0043(10) -0.0034(10)
C4 0.0361(13) 0.0219(13) 0.0238(10) 0.0009(9) 0.0042(9) 0.0002(10)
C19 0.0329(12) 0.0227(13) 0.0217(10) -0.0014(9) 0.0008(9) 0.0020(10)
C15 0.0439(15) 0.0247(14) 0.0342(12) 0.0033(10) 0.0078(11) -0.0043(11)
C1 0.0398(14) 0.0297(14) 0.0239(11) 0.0007(9) -0.0078(10) -0.0022(11)
C29 0.0319(13) 0.0296(14) 0.0267(11) 0.0055(10) 0.0077(9) 0.0045(10)
C18 0.0398(14) 0.0312(15) 0.0316(13) -0.0109(11) -0.0060(10) 0.0035(12)
C14 0.0402(14) 0.0295(13) 0.0252(11) -0.0038(10) 0.0092(10) -0.0012(11)
C4' 0.0520(17) 0.0318(15) 0.0408(15) 0.0109(12) 0.0008(12) 0.0118(13)
C3 0.0498(16) 0.0253(14) 0.0327(13) 0.0111(11) -0.0003(11) -0.0007(11)
C2 0.0545(18) 0.0408(18) 0.0264(12) 0.0091(11) -0.0093(11) -0.0012(14)
C17 0.0439(15) 0.0420(18) 0.0271(12) -0.0079(12) -0.0124(10) 0.0091(13)
C28 0.0554(18) 0.051(2) 0.0256(12) 0.0054(12) -0.0083(11) -0.0237(15)
C13 0.0298(14) 0.079(3) 0.0272(13) 0.0044(13) -0.0019(10) 0.0081(14)
C2' 0.077(2) 0.0341(18) 0.0396(15) -0.0023(13) -0.0033(15) -0.0223(16)

loop_
_atom_type_symbol
_atom_type_description
_atom_type_scat_dispersion_real
_atom_type_scat_dispersion_imag
_atom_type_scat_source
C C 0.0181 0.0091 'International Tables Vol C Tables 4.2.6.8 and 6.1.1.4'
H H 0.0000 0.0000 'International Tables Vol C Tables 4.2.6.8 and 6.1.1.4'
O O 0.0492 0.0322 'International Tables Vol C Tables 4.2.6.8 and 6.1.1.4'

loop_
_geom_angle_atom_site_label_1
_geom_angle_atom_site_label_2
_geom_angle_atom_site_label_3
_geom_angle
_geom_angle_site_symmetry_1
_geom_angle_site_symmetry_3
_geom_angle_publ_flag
C3' O6 C24 119.10(18) . . ?
C1' O3 C9 118.40(19) . . ?
C5 O5 H5 109.5 . . ?
C20 O8 H8 109.5 . . ?
C27 O10 H10 109.5 . . ?
C12 O1 H1 109.5 . . ?
C27 C26 C22 114.8(2) . . ?
C28 C26 C22 125.9(2) . . ?
C28 C26 C27 119.2(2) . . ?
O6 C3' C4' 111.5(2) . . ?
O7 C3' O6 124.4(2) . . ?
O7 C3' C4' 124.1(2) . . ?
C16 C25 C20 108.7(2) . . ?
C16 C25 C29 109.69(19) . . ?
C24 C25 C20 107.51(17) . . ?
C24 C25 C16 109.76(19) . . ?
C24 C25 C29 110.0(2) . . ?
C29 C25 C20 111.16(19) . . ?
C26 C22 H22 107.4 . . ?
C26 C22 C21 110.2(2) . . ?
C26 C22 C23 113.3(2) . . ?
C21 C22 H22 107.4 . . ?
C23 C22 H22 107.4 . . ?
C23 C22 C21 110.91(19) . . ?
C22 C21 H21A 109.4 . . ?
C22 C21 H21B 109.4 . . ?
H21A C21 H21B 108.0 . . ?
C20 C21 C22 111.22(19) . . ?
C20 C21 H21A 109.4 . . ?
C20 C21 H21B 109.4 . . ?
O8 C20 C25 105.27(17) . . ?
O8 C20 C21 107.95(17) . . ?
O8 C20 C19 108.39(19) . . ?
C21 C20 C25 111.5(2) . . ?
C19 C20 C25 108.45(18) . . ?
C19 C20 C21 114.77(19) . . ?
O2 C12 O1 122.6(2) . . ?
O2 C12 C11 123.7(2) . . ?
O1 C12 C11 113.7(2) . . ?
C11 C7 H7 107.7 . . ?
C11 C7 C6 111.4(2) . . ?
C11 C7 C8 111.6(2) . . ?
C6 C7 H7 107.7 . . ?
C6 C7 C8 110.46(19) . . ?
C8 C7 H7 107.7 . . ?
C9 C10 C5 107.91(17) . . ?
C9 C10 C1 109.6(2) . . ?
C1 C10 C5 107.8(2) . . ?
C14 C10 C5 111.2(2) . . ?
C14 C10 C9 110.0(2) . . ?
C14 C10 C1 110.25(19) . . ?
O10 C27 C26 116.3(2) . . ?
O9 C27 O10 122.2(2) . . ?
O9 C27 C26 121.5(2) . . ?
C12 C11 C7 116.6(2) . . ?
C13 C11 C12 118.6(2) . . ?
C13 C11 C7 124.8(2) . . ?
C22 C23 H23A 109.8 . . ?
C22 C23 H23B 109.8 . . ?
H23A C23 H23B 108.2 . . ?
C24 C23 C22 109.5(2) . . ?
C24 C23 H23A 109.8 . . ?
C24 C23 H23B 109.8 . . ?
C7 C6 H6A 109.4 . . ?
C7 C6 H6B 109.4 . . ?
H6A C6 H6B 108.0 . . ?
C5 C6 C7 111.37(19) . . ?
C5 C6 H6A 109.4 . . ?
C5 C6 H6B 109.4 . . ?
O5 C5 C10 105.94(18) . . ?
O5 C5 C6 107.92(17) . . ?
O5 C5 C4 108.64(19) . . ?
C6 C5 C10 111.3(2) . . ?
C4 C5 C10 108.70(18) . . ?
C4 C5 C6 114.0(2) . . ?
C25 C16 H16A 109.0 . . ?
C25 C16 H16B 109.0 . . ?
H16A C16 H16B 107.8 . . ?
C17 C16 C25 112.8(2) . . ?
C17 C16 H16A 109.0 . . ?
C17 C16 H16B 109.0 . . ?
O3 C9 C10 106.05(17) . . ?
O3 C9 H9 108.9 . . ?
O3 C9 C8 109.6(2) . . ?
C10 C9 H9 108.9 . . ?
C8 C9 C10 114.33(19) . . ?
C8 C9 H9 108.9 . . ?
C7 C8 H8A 109.4 . . ?
C7 C8 H8B 109.4 . . ?
C9 C8 C7 111.3(2) . . ?
C9 C8 H8A 109.4 . . ?
C9 C8 H8B 109.4 . . ?
H8A C8 H8B 108.0 . . ?
O6 C24 C25 105.86(17) . . ?
O6 C24 C23 109.7(2) . . ?
O6 C24 H24 109.0 . . ?
C25 C24 H24 109.0 . . ?
C23 C24 C25 114.10(19) . . ?
C23 C24 H24 109.0 . . ?
H30A C30 H30B 120.0 . . ?
C19 C30 H30A 120.0 . . ?
C19 C30 H30B 120.0 . . ?
O3 C1' C2' 111.3(2) . . ?
O4 C1' O3 124.3(3) . . ?
O4 C1' C2' 124.4(3) . . ?
C15 C4 C5 123.4(2) . . ?
C15 C4 C3 122.9(2) . . ?
C3 C4 C5 113.6(2) . . ?
C30 C19 C20 123.8(2) . . ?
C30 C19 C18 122.5(2) . . ?
C18 C19 C20 113.6(2) . . ?
C4 C15 H15A 120.0 . . ?
C4 C15 H15B 120.0 . . ?
H15A C15 H15B 120.0 . . ?
C10 C1 H1A 109.0 . . ?
C10 C1 H1B 109.0 . . ?
H1A C1 H1B 107.8 . . ?
C2 C1 C10 112.9(2) . . ?
C2 C1 H1A 109.0 . . ?
C2 C1 H1B 109.0 . . ?
C25 C29 H29A 109.5 . . ?
C25 C29 H29B 109.5 . . ?
C25 C29 H29C 109.5 . . ?
H29A C29 H29B 109.5 . . ?
H29A C29 H29C 109.5 . . ?
H29B C29 H29C 109.5 . . ?
C19 C18 H18A 109.5 . . ?
C19 C18 H18B 109.5 . . ?
C19 C18 C17 110.7(2) . . ?
H18A C18 H18B 108.1 . . ?
C17 C18 H18A 109.5 . . ?
C17 C18 H18B 109.5 . . ?
C10 C14 H14A 109.5 . . ?
C10 C14 H14B 109.5 . . ?
C10 C14 H14C 109.5 . . ?
H14A C14 H14B 109.5 . . ?
H14A C14 H14C 109.5 . . ?
H14B C14 H14C 109.5 . . ?
C3' C4' H4'A 109.5 . . ?
C3' C4' H4'B 109.5 . . ?
C3' C4' H4'C 109.5 . . ?
H4'A C4' H4'B 109.5 . . ?
H4'A C4' H4'C 109.5 . . ?
H4'B C4' H4'C 109.5 . . ?
C4 C3 H3A 109.4 . . ?
C4 C3 H3B 109.4 . . ?
C4 C3 C2 111.2(2) . . ?
H3A C3 H3B 108.0 . . ?
C2 C3 H3A 109.4 . . ?
C2 C3 H3B 109.4 . . ?
C1 C2 C3 112.0(2) . . ?
C1 C2 H2A 109.2 . . ?
C1 C2 H2B 109.2 . . ?
C3 C2 H2A 109.2 . . ?
C3 C2 H2B 109.2 . . ?
H2A C2 H2B 107.9 . . ?
C16 C17 C18 112.3(2) . . ?
C16 C17 H17A 109.1 . . ?
C16 C17 H17B 109.1 . . ?
C18 C17 H17A 109.1 . . ?
C18 C17 H17B 109.1 . . ?
H17A C17 H17B 107.9 . . ?
C26 C28 H28A 120.0 . . ?
C26 C28 H28B 120.0 . . ?
H28A C28 H28B 120.0 . . ?
C11 C13 H13A 120.0 . . ?
C11 C13 H13B 120.0 . . ?
H13A C13 H13B 120.0 . . ?
C1' C2' H2'A 109.5 . . ?
C1' C2' H2'B 109.5 . . ?
C1' C2' H2'C 109.5 . . ?
H2'A C2' H2'B 109.5 . . ?
H2'A C2' H2'C 109.5 . . ?
H2'B C2' H2'C 109.5 . . ?

loop_
_geom_bond_atom_site_label_1
_geom_bond_atom_site_label_2
_geom_bond_distance
_geom_bond_site_symmetry_2
_geom_bond_publ_flag
O6 C3' 1.331(3) . ?
O6 C24 1.461(3) . ?
O3 C9 1.462(3) . ?
O3 C1' 1.331(3) . ?
O5 H5 0.8400 . ?
O5 C5 1.448(3) . ?
O8 H8 0.8400 . ?
O8 C20 1.448(3) . ?
O10 H10 0.8400 . ?
O10 C27 1.312(3) . ?
O7 C3' 1.208(3) . ?
O2 C12 1.221(3) . ?
O4 C1' 1.206(3) . ?
O1 H1 0.8400 . ?
O1 C12 1.321(3) . ?
O9 C27 1.214(4) . ?
C26 C22 1.519(3) . ?
C26 C27 1.490(3) . ?
C26 C28 1.318(4) . ?
C3' C4' 1.490(4) . ?
C25 C20 1.564(3) . ?
C25 C16 1.540(3) . ?
C25 C24 1.532(3) . ?
C25 C29 1.542(3) . ?
C22 H22 1.0000 . ?
C22 C21 1.543(3) . ?
C22 C23 1.533(3) . ?
C21 H21A 0.9900 . ?
C21 H21B 0.9900 . ?
C21 C20 1.527(3) . ?
C20 C19 1.523(3) . ?
C12 C11 1.488(3) . ?
C7 H7 1.0000 . ?
C7 C11 1.517(3) . ?
C7 C6 1.533(3) . ?
C7 C8 1.536(3) . ?
C10 C5 1.559(3) . ?
C10 C9 1.539(3) . ?
C10 C1 1.543(3) . ?
C10 C14 1.538(3) . ?
C11 C13 1.322(4) . ?
C23 H23A 0.9900 . ?
C23 H23B 0.9900 . ?
C23 C24 1.517(3) . ?
C6 H6A 0.9900 . ?
C6 H6B 0.9900 . ?
C6 C5 1.528(3) . ?
C5 C4 1.522(3) . ?
C16 H16A 0.9900 . ?
C16 H16B 0.9900 . ?
C16 C17 1.524(4) . ?
C9 H9 1.0000 . ?
C9 C8 1.524(3) . ?
C8 H8A 0.9900 . ?
C8 H8B 0.9900 . ?
C24 H24 1.0000 . ?
C30 H30A 0.9500 . ?
C30 H30B 0.9500 . ?
C30 C19 1.324(4) . ?
C1' C2' 1.499(4) . ?
C4 C15 1.329(4) . ?
C4 C3 1.511(4) . ?
C19 C18 1.513(3) . ?
C15 H15A 0.9500 . ?
C15 H15B 0.9500 . ?
C1 H1A 0.9900 . ?
C1 H1B 0.9900 . ?
C1 C2 1.528(4) . ?
C29 H29A 0.9800 . ?
C29 H29B 0.9800 . ?
C29 H29C 0.9800 . ?
C18 H18A 0.9900 . ?
C18 H18B 0.9900 . ?
C18 C17 1.534(4) . ?
C14 H14A 0.9800 . ?
C14 H14B 0.9800 . ?
C14 H14C 0.9800 . ?
C4' H4'A 0.9800 . ?
C4' H4'B 0.9800 . ?
C4' H4'C 0.9800 . ?
C3 H3A 0.9900 . ?
C3 H3B 0.9900 . ?
C3 C2 1.531(4) . ?
C2 H2A 0.9900 . ?
C2 H2B 0.9900 . ?
C17 H17A 0.9900 . ?
C17 H17B 0.9900 . ?
C28 H28A 0.9500 . ?
C28 H28B 0.9500 . ?
C13 H13A 0.9500 . ?
C13 H13B 0.9500 . ?
C2' H2'A 0.9800 . ?
C2' H2'B 0.9800 . ?
C2' H2'C 0.9800 . ?
